data_1508407
loop_
_publ_author_name
'Iveson, Samuel J.'
'Johnston, Chloe B.'
'Harrison, William T.A.'

_publ_section_title
;
 Barium Oxalates Combined with Oxo-Anions and Organic Cations: Syntheses
 and Structures of Ba2(C2O4)(H2PO3)2 and C2H10N2 Ba(H2O)2(HC2O4)4
;
_journal_issue 2
_journal_name_full Crystals
_journal_page_first 59
_journal_page_last 68
_journal_paper_doi 10.3390/cryst1020059
_journal_volume 1
_journal_year 2012
_chemical_formula_moiety 'C8 H8 Ba O18, C2 H10 N2'
_chemical_formula_sum 'C10 H18 Ba N2 O18'
_chemical_formula_weight 591.6
_chemical_name_systematic
; 
 ? 
;
_space_group_IT_number 12
_symmetry_cell_setting monoclinic
_symmetry_space_group_name_Hall '-C 2y'
_symmetry_space_group_name_H-M 'C 1 2/m 1'
_atom_sites_solution_hydrogens difmap
_atom_sites_solution_primary direct
_atom_sites_solution_secondary difmap
_audit_creation_method SHELXL-97
_cell_angle_alpha 90.00
_cell_angle_beta 104.208(4)
_cell_angle_gamma 90.00
_cell_formula_units_Z 2
_cell_length_a 12.7393(7)
_cell_length_b 13.0111(7)
_cell_length_c 5.6050(3)
_cell_measurement_reflns_used 5985
_cell_measurement_temperature 120(2)
_cell_measurement_theta_max 27.48
_cell_measurement_theta_min 2.91
_cell_volume 900.62(9)
_computing_structure_refinement 'SHELXL-97 (Sheldrick, 1997)'
_computing_structure_solution 'SHELXS-97 (Sheldrick, 1990)'
_diffrn_ambient_temperature 120(2)
_diffrn_measured_fraction_theta_full 0.995
_diffrn_measured_fraction_theta_max 0.995
_diffrn_measurement_device_type 'Nonius KappaCCD'
_diffrn_measurement_method '\w and \f'
_diffrn_radiation_monochromator graphite
_diffrn_radiation_source 'fine-focus sealed tube'
_diffrn_radiation_type MoK\a
_diffrn_radiation_wavelength 0.71073
_diffrn_reflns_av_R_equivalents 0.0483
_diffrn_reflns_av_sigmaI/netI 0.0460
_diffrn_reflns_limit_h_max 16
_diffrn_reflns_limit_h_min -15
_diffrn_reflns_limit_k_max 16
_diffrn_reflns_limit_k_min -16
_diffrn_reflns_limit_l_max 7
_diffrn_reflns_limit_l_min -7
_diffrn_reflns_number 5144
_diffrn_reflns_theta_full 27.51
_diffrn_reflns_theta_max 27.51
_diffrn_reflns_theta_min 3.13
_exptl_absorpt_coefficient_mu 2.310
_exptl_absorpt_correction_T_max 0.893
_exptl_absorpt_correction_T_min 0.769
_exptl_absorpt_correction_type multi-scan
_exptl_absorpt_process_details 'SADABS '
_exptl_crystal_colour colourless
_exptl_crystal_density_diffrn 2.182
_exptl_crystal_density_method 'not measured'
_exptl_crystal_description block
_exptl_crystal_F_000 584
_exptl_crystal_size_max 0.12
_exptl_crystal_size_mid 0.08
_exptl_crystal_size_min 0.05
_refine_diff_density_max 0.780
_refine_diff_density_min -0.685
_refine_diff_density_rms 0.123
_refine_ls_extinction_method none
_refine_ls_goodness_of_fit_ref 1.091
_refine_ls_hydrogen_treatment constr
_refine_ls_matrix_type full
_refine_ls_number_parameters 77
_refine_ls_number_reflns 1084
_refine_ls_number_restraints 0
_refine_ls_restrained_S_all 1.091
_refine_ls_R_factor_all 0.0278
_refine_ls_R_factor_gt 0.0266
_refine_ls_shift/su_max 0.003
_refine_ls_shift/su_mean 0.000
_refine_ls_structure_factor_coef Fsqd
_refine_ls_weighting_details 'calc w=1/[\s^2^(Fo^2^)+(0.0083P)^2^+2.0292P] where P=(Fo^2^+2Fc^2^)/3'
_refine_ls_weighting_scheme calc
_refine_ls_wR_factor_gt 0.0529
_refine_ls_wR_factor_ref 0.0537
_reflns_number_gt 1056
_reflns_number_total 1084
_reflns_threshold_expression I>2\s(I)
_cod_data_source_file CH2BaO5P_C2_c_crystals-01-00059-s001_oxal2_DC152.CIF
_cod_data_source_block si502_chateigner_1508407
_cod_depositor_comments 'journal volume and issue reversed'
_cod_original_cell_volume 900.62(8)
_cod_original_sg_symbol_Hall '-C 2ym'
_cod_original_sg_symbol_H-M 'C 2/m'
_cod_database_code 1508407

loop_
_symmetry_equiv_pos_as_xyz
'x, y, z'
'-x, y, -z'
'x+1/2, y+1/2, z'
'-x+1/2, y+1/2, -z'
'-x, -y, -z'
'x, -y, z'
'-x+1/2, -y+1/2, -z'
'x+1/2, -y+1/2, z'

loop_
_atom_site_label
_atom_site_type_symbol
_atom_site_fract_x
_atom_site_fract_y
_atom_site_fract_z
_atom_site_U_iso_or_equiv
_atom_site_adp_type
_atom_site_occupancy
_atom_site_symmetry_multiplicity
_atom_site_calc_flag
_atom_site_refinement_flags
Ba1 Ba 0.0000 0.0000 0.0000 0.01197(11) Uani 1 4 d S
C1 C 0.12256(18) 0.20761(18) 0.3972(5) 0.0096(5) Uani 1 1 d .
C2 C 0.12866(18) 0.25765(18) 0.1505(5) 0.0086(5) Uani 1 1 d .
O1 O 0.13604(14) 0.27330(13) 0.5772(3) 0.0116(4) Uani 1 1 d .
H1 H 0.1235 0.2424 0.7316 0.014 Uiso 1 1 d R
O2 O 0.10711(14) 0.11596(13) 0.4127(3) 0.0146(4) Uani 1 1 d .
O3 O 0.14619(14) 0.35132(12) 0.1474(3) 0.0128(4) Uani 1 1 d .
O4 O 0.11419(13) 0.19587(13) -0.0289(3) 0.0122(4) Uani 1 1 d .
C3 C 0.4518(3) 0.0000 0.3915(7) 0.0119(7) Uani 1 2 d S
H4 H 0.4537 0.0604 0.2912 0.014 Uiso 1 1 d R
N1 N 0.3504(2) 0.0000 0.4799(6) 0.0130(6) Uani 1 2 d S
H2 H 0.2933 0.0000 0.3513 0.020 Uiso 1 2 d SR
H3 H 0.3488 0.0559 0.5706 0.020 Uiso 1 1 d R
O5 O 0.21776(19) 0.0000 -0.0046(5) 0.0137(5) Uani 1 2 d S
H5 H 0.2529 0.0485 -0.0511 0.016 Uiso 1 1 d R

loop_
_atom_site_aniso_label
_atom_site_aniso_U_11
_atom_site_aniso_U_22
_atom_site_aniso_U_33
_atom_site_aniso_U_23
_atom_site_aniso_U_13
_atom_site_aniso_U_12
Ba1 0.01333(17) 0.00811(16) 0.01212(18) 0.000 -0.00140(12) 0.000
C1 0.0077(11) 0.0113(12) 0.0086(12) -0.0014(9) -0.0001(10) 0.0006(9)
C2 0.0047(11) 0.0108(12) 0.0095(13) 0.0001(9) 0.0004(10) -0.0006(9)
O1 0.0195(9) 0.0098(8) 0.0064(9) 0.0000(7) 0.0050(7) -0.0015(7)
O2 0.0234(10) 0.0082(9) 0.0113(9) 0.0002(7) 0.0028(8) -0.0032(7)
O3 0.0182(9) 0.0083(9) 0.0122(9) 0.0004(7) 0.0045(8) -0.0019(7)
O4 0.0188(9) 0.0104(9) 0.0078(9) -0.0016(7) 0.0038(7) -0.0023(7)
C3 0.0158(17) 0.0110(17) 0.0091(18) 0.000 0.0035(15) 0.000
N1 0.0159(15) 0.0086(14) 0.0149(16) 0.000 0.0044(13) 0.000
O5 0.0167(13) 0.0080(12) 0.0193(14) 0.000 0.0101(11) 0.000

loop_
_atom_type_symbol
_atom_type_description
_atom_type_scat_dispersion_real
_atom_type_scat_dispersion_imag
_atom_type_scat_source
C C 0.0033 0.0016 'International Tables Vol C Tables 4.2.6.8 and 6.1.1.4'
H H 0.0000 0.0000 'International Tables Vol C Tables 4.2.6.8 and 6.1.1.4'
N N 0.0061 0.0033 'International Tables Vol C Tables 4.2.6.8 and 6.1.1.4'
O O 0.0106 0.0060 'International Tables Vol C Tables 4.2.6.8 and 6.1.1.4'
Ba Ba -0.3244 2.2819 'International Tables Vol C Tables 4.2.6.8 and 6.1.1.4'

loop_
_geom_angle_atom_site_label_1
_geom_angle_atom_site_label_2
_geom_angle_atom_site_label_3
_geom_angle
_geom_angle_site_symmetry_1
_geom_angle_site_symmetry_3
_geom_angle_publ_flag
O5 Ba1 O5 180.0 . 5 ?
O5 Ba1 O2 106.00(6) . 5 ?
O5 Ba1 O2 74.00(6) 5 5 ?
O5 Ba1 O2 74.00(6) . . ?
O5 Ba1 O2 106.00(6) 5 . ?
O2 Ba1 O2 180.0 5 . ?
O5 Ba1 O2 106.00(6) . 2 ?
O5 Ba1 O2 74.00(6) 5 2 ?
O2 Ba1 O2 64.75(7) 5 2 ?
O2 Ba1 O2 115.25(7) . 2 ?
O5 Ba1 O2 74.00(6) . 6 ?
O5 Ba1 O2 106.00(6) 5 6 ?
O2 Ba1 O2 115.25(7) 5 6 ?
O2 Ba1 O2 64.75(7) . 6 ?
O2 Ba1 O2 180.0 2 6 ?
O5 Ba1 O4 120.37(3) . 5 ?
O5 Ba1 O4 59.63(3) 5 5 ?
O2 Ba1 O4 55.82(5) 5 5 ?
O2 Ba1 O4 124.18(5) . 5 ?
O2 Ba1 O4 111.14(5) 2 5 ?
O2 Ba1 O4 68.86(5) 6 5 ?
O5 Ba1 O4 59.63(3) . . ?
O5 Ba1 O4 120.37(3) 5 . ?
O2 Ba1 O4 124.18(5) 5 . ?
O2 Ba1 O4 55.82(5) . . ?
O2 Ba1 O4 68.86(5) 2 . ?
O2 Ba1 O4 111.14(5) 6 . ?
O4 Ba1 O4 180.0 5 . ?
O5 Ba1 O4 120.37(3) . 2 ?
O5 Ba1 O4 59.63(3) 5 2 ?
O2 Ba1 O4 111.14(5) 5 2 ?
O2 Ba1 O4 68.86(5) . 2 ?
O2 Ba1 O4 55.82(5) 2 2 ?
O2 Ba1 O4 124.18(5) 6 2 ?
O4 Ba1 O4 118.95(7) 5 2 ?
O4 Ba1 O4 61.05(7) . 2 ?
O5 Ba1 O4 59.63(3) . 6 ?
O5 Ba1 O4 120.37(3) 5 6 ?
O2 Ba1 O4 68.86(5) 5 6 ?
O2 Ba1 O4 111.14(5) . 6 ?
O2 Ba1 O4 124.18(5) 2 6 ?
O2 Ba1 O4 55.82(5) 6 6 ?
O4 Ba1 O4 61.05(7) 5 6 ?
O4 Ba1 O4 118.95(7) . 6 ?
O4 Ba1 O4 180.0 2 6 ?
O2 C1 O1 125.6(2) . . y
O2 C1 C2 121.4(2) . . y
O1 C1 C2 113.0(2) . . y
O3 C2 O4 127.2(2) . . y
O3 C2 C1 118.3(2) . . y
O4 C2 C1 114.4(2) . . y
C1 O1 H1 112.8 . . ?
C1 O2 Ba1 121.40(15) . . ?
C2 O4 Ba1 118.78(15) . . ?
N1 C3 C3 109.5(4) . 5_656 y
N1 C3 H4 109.8 . . ?
C3 C3 H4 109.8 5_656 . ?
C3 N1 H2 109.5 . . ?
C3 N1 H3 109.5 . . ?
H2 N1 H3 109.5 . . ?
Ba1 O5 H5 127.2 . . ?

loop_
_geom_bond_atom_site_label_1
_geom_bond_atom_site_label_2
_geom_bond_distance
_geom_bond_site_symmetry_2
_geom_bond_publ_flag
Ba1 O5 2.781(2) . y
Ba1 O5 2.781(2) 5 y
Ba1 O2 2.8178(17) 5 y
Ba1 O2 2.8178(17) . y
Ba1 O2 2.8178(17) 2 y
Ba1 O2 2.8178(17) 6 y
Ba1 O4 2.9586(17) 5 y
Ba1 O4 2.9586(17) . y
Ba1 O4 2.9586(17) 2 y
Ba1 O4 2.9586(17) 6 y
C1 O2 1.215(3) . y
C1 O1 1.301(3) . y
C1 C2 1.548(4) . y
C2 O3 1.240(3) . y
C2 O4 1.265(3) . y
O1 H1 1.0022 . ?
C3 N1 1.493(5) . y
C3 C3 1.501(7) 5_656 y
C3 H4 0.9700 . ?
N1 H2 0.8900 . ?
N1 H3 0.8900 . ?
O5 H5 0.8507 . ?

loop_
_geom_hbond_atom_site_label_D
_geom_hbond_atom_site_label_H
_geom_hbond_atom_site_label_A
_geom_hbond_distance_DH
_geom_hbond_distance_HA
_geom_hbond_distance_DA
_geom_hbond_angle_DHA
_geom_hbond_site_symmetry_A
O1 H1 O4 1.00 1.50 2.504(2) 176 1_556
N1 H2 O5 0.89 1.99 2.824(4) 156 .
N1 H3 O3 0.89 1.98 2.839(3) 163 7_556
N1 H3 O1 0.89 2.40 2.9765(17) 123 7_556
O5 H5 O3 0.85 2.00 2.841(2) 172 7

loop_
_geom_torsion_atom_site_label_1
_geom_torsion_atom_site_label_2
_geom_torsion_atom_site_label_3
_geom_torsion_atom_site_label_4
_geom_torsion
_geom_torsion_site_symmetry_1
O2 C1 C2 O3 -179.0(2) .
O1 C1 C2 O3 0.7(3) .
O2 C1 C2 O4 1.3(3) .
O1 C1 C2 O4 -178.98(19) .
O1 C1 O2 Ba1 155.24(18) .
C2 C1 O2 Ba1 -25.1(3) .
O5 Ba1 O2 C1 87.45(18) .
O5 Ba1 O2 C1 -92.55(18) 5
O2 Ba1 O2 C1 -13.02(17) 2
O2 Ba1 O2 C1 166.98(17) 6
O4 Ba1 O2 C1 -156.38(17) 5
O4 Ba1 O2 C1 23.62(17) .
O4 Ba1 O2 C1 -44.99(18) 2
O4 Ba1 O2 C1 135.01(18) 6
O3 C2 O4 Ba1 -158.40(19) .
C1 C2 O4 Ba1 21.3(2) .
O5 Ba1 O4 C2 -113.35(17) .
O5 Ba1 O4 C2 66.65(17) 5
O2 Ba1 O4 C2 157.32(15) 5
O2 Ba1 O4 C2 -22.68(15) .
O2 Ba1 O4 C2 121.96(17) 2
O2 Ba1 O4 C2 -58.04(17) 6
O4 Ba1 O4 C2 60.28(15) 2
O4 Ba1 O4 C2 -119.72(15) 6
